data_4060158
_journal_name_full Organometallics
_journal_paper_doi 10.1021/om049303i
_journal_year 2005
_chemical_formula_moiety Ir4(CO)6(mu-CO){mu3-kappa2-Ph2P(o-C6H4)P(eta1-o-C6H4)}
_chemical_formula_sum 'C92 H18 Ir4 O7 P2 S2'
_chemical_formula_weight 2129.92
_chemical_name_systematic
;
 Ir4(CO)6(mu-CO){mu3-kappa2-Ph2P(o-C6H4)P(eta1-o-C6H4)}(mu3-eta2:eta2:eta2-C60)
;
_space_group_IT_number 14
_symmetry_cell_setting monoclinic
_symmetry_space_group_name_Hall '-P 2yn'
_symmetry_space_group_name_H-M 'P 1 21/n 1'
_atom_sites_solution_hydrogens geom
_atom_sites_solution_primary direct
_atom_sites_solution_secondary difmap
_cell_angle_alpha 90.00
_cell_angle_beta 107.518(4)
_cell_angle_gamma 90.00
_cell_formula_units_Z 4
_cell_length_a 16.301(3)
_cell_length_b 24.121(5)
_cell_length_c 17.570(4)
_cell_measurement_reflns_used ?
_cell_measurement_temperature 293(2)
_cell_measurement_theta_max 25.54
_cell_measurement_theta_min 1.49
_cell_volume 6588(2)
_diffrn_ambient_temperature 293(2)
_diffrn_measurement_device_type 'Simens SMART diffractometer/CCD area detector'
_diffrn_radiation_monochromator graphite
_diffrn_radiation_source 'fine-focus sealed tube'
_diffrn_radiation_type MoK\a
_diffrn_radiation_wavelength 0.71073
_diffrn_reflns_av_R_equivalents 0.0788
_diffrn_reflns_av_sigmaI/netI 0.0828
_diffrn_reflns_limit_h_max 18
_diffrn_reflns_limit_h_min -19
_diffrn_reflns_limit_k_max 29
_diffrn_reflns_limit_k_min -28
_diffrn_reflns_limit_l_max 15
_diffrn_reflns_limit_l_min -21
_diffrn_reflns_number 34548
_diffrn_reflns_theta_max 25.54
_diffrn_reflns_theta_min 1.49
_exptl_absorpt_coefficient_mu 8.232
_exptl_crystal_density_diffrn 2.147
_exptl_crystal_density_method 'not measured'
_exptl_crystal_F_000 3984
_refine_ls_extinction_coef ?
_refine_ls_extinction_method none
_refine_ls_goodness_of_fit_ref 1.141
_refine_ls_hydrogen_treatment mixed
_refine_ls_matrix_type full
_refine_ls_number_parameters 964
_refine_ls_number_reflns 12285
_refine_ls_number_restraints 99
_refine_ls_restrained_S_all 1.140
_refine_ls_R_factor_all 0.1103
_refine_ls_R_factor_gt 0.0813
_refine_ls_shift/su_max 0.010
_refine_ls_shift/su_mean 0.000
_refine_ls_structure_factor_coef Fsqd
_refine_ls_weighting_details 'calc w=1/[\s^2^(Fo^2^)+(0.0920P)^2^+241.2740P] where P=(Fo^2^+2Fc^2^)/3'
_refine_ls_weighting_scheme calc
_refine_ls_wR_factor_gt 0.2001
_refine_ls_wR_factor_ref 0.2130
_reflns_number_gt 9382
_reflns_number_total 12285
_reflns_threshold_expression >2sigma(I)
_cod_depositor_comments
;
The following automatic conversions were performed:
'_symmetry_cell_setting' value 'Monoclinic' changed to 'monoclinic'
according to '/home/saulius/struct/CIF-dictionaries/cif_core.dic'
dictionary named 'cif_core.dic' version 2.4.1 from 2010-06-29.

Automatic conversion script
Id: cif_fix_enum 1527 2010-12-29 10:47:43Z saulius 
;
_cod_original_sg_symbol_H-M P-1
_cod_database_code 4060158

loop_
_symmetry_equiv_pos_as_xyz
'x, y, z'
'-x+1/2, y+1/2, -z+1/2'
'-x, -y, -z'
'x-1/2, -y-1/2, z-1/2'

loop_
_atom_site_label
_atom_site_type_symbol
_atom_site_fract_x
_atom_site_fract_y
_atom_site_fract_z
_atom_site_U_iso_or_equiv
_atom_site_adp_type
_atom_site_occupancy
_atom_site_symmetry_multiplicity
_atom_site_calc_flag
_atom_site_refinement_flags
_atom_site_disorder_assembly
_atom_site_disorder_group
Ir1 Ir -0.27783(5) -0.15103(3) 0.83422(4) 0.02020(19) Uani 1 1 d . . .
Ir2 Ir -0.39684(5) -0.08344(3) 0.73061(4) 0.01825(18) Uani 1 1 d . . .
Ir3 Ir -0.38649(5) -0.08506(3) 0.89757(4) 0.02046(19) Uani 1 1 d . . .
Ir4 Ir -0.41959(5) 0.01218(3) 0.81124(4) 0.02128(19) Uani 1 1 d . . .
P1 P -0.4321(3) 0.0826(2) 0.7184(3) 0.0249(11) Uani 1 1 d . . .
P2 P -0.3023(3) -0.0129(2) 0.7750(3) 0.0219(10) Uani 1 1 d . . .
C1A C -0.1989(12) -0.2085(7) 0.8577(12) 0.024(4) Uani 1 1 d . . .
O1A O -0.1523(10) -0.2430(7) 0.8709(10) 0.045(4) Uani 1 1 d . . .
C1B C -0.2897(11) -0.1308(8) 0.7211(12) 0.022(4) Uani 1 1 d . . .
O1B O -0.2570(10) -0.1394(7) 0.6736(9) 0.040(4) Uani 1 1 d . . .
C2A C -0.4466(11) -0.0613(7) 0.6220(11) 0.020(4) Uani 1 1 d U . .
O2A O -0.4764(12) -0.0493(7) 0.5595(10) 0.055(5) Uani 1 1 d . . .
C3A C -0.4358(15) -0.0673(9) 0.9765(14) 0.037(5) Uani 1 1 d . . .
O3A O -0.4626(13) -0.0592(8) 1.0295(11) 0.061(5) Uani 1 1 d . . .
C3B C -0.2796(14) -0.0597(9) 0.9604(11) 0.029(5) Uani 1 1 d . . .
O3B O -0.2194(10) -0.0400(6) 1.0072(9) 0.036(4) Uani 1 1 d . . .
C4A C -0.5388(14) 0.0023(8) 0.8086(12) 0.026(4) Uani 1 1 d . . .
O4A O -0.6076(11) -0.0009(7) 0.8074(11) 0.049(4) Uani 1 1 d . . .
C4B C -0.3800(15) 0.0596(9) 0.9028(14) 0.037(5) Uani 1 1 d . . .
O4B O -0.3552(15) 0.0851(8) 0.9569(11) 0.067(6) Uani 1 1 d . . .
C101 C -0.5347(12) 0.0904(8) 0.6389(11) 0.026(4) Uani 1 1 d . . .
C102 C -0.5907(14) 0.0449(11) 0.6207(13) 0.040(6) Uani 1 1 d . . .
H102 H -0.5786 0.0125 0.6507 0.048 Uiso 1 1 calc R . .
C103 C -0.6650(17) 0.0499(12) 0.5561(14) 0.050(7) Uani 1 1 d . . .
H103 H -0.7025 0.0200 0.5420 0.060 Uiso 1 1 calc R . .
C104 C -0.6840(15) 0.0979(13) 0.5134(13) 0.048(7) Uani 1 1 d . . .
H104 H -0.7334 0.1000 0.4699 0.058 Uiso 1 1 calc R . .
C105 C -0.6304(17) 0.1432(11) 0.5341(14) 0.048(7) Uani 1 1 d . . .
H105 H -0.6445 0.1764 0.5065 0.058 Uiso 1 1 calc R . .
C106 C -0.5554(15) 0.1384(9) 0.5967(13) 0.039(6) Uani 1 1 d . . .
H106 H -0.5183 0.1685 0.6102 0.046 Uiso 1 1 calc R . .
C201 C -0.4119(12) 0.1502(7) 0.7633(12) 0.025(4) Uani 1 1 d . . .
C202 C -0.4770(17) 0.1746(11) 0.7903(15) 0.048(6) Uani 1 1 d . . .
H202 H -0.5301 0.1576 0.7825 0.058 Uiso 1 1 calc R . .
C203 C -0.4572(15) 0.2262(10) 0.8298(16) 0.047(6) Uani 1 1 d . . .
H203 H -0.4984 0.2436 0.8484 0.057 Uiso 1 1 calc R . .
C204 C -0.3797(16) 0.2511(10) 0.8414(14) 0.044(6) Uani 1 1 d . . .
H204 H -0.3691 0.2853 0.8669 0.053 Uiso 1 1 calc R . .
C205 C -0.3185(17) 0.2269(10) 0.8164(14) 0.045(6) Uani 1 1 d . . .
H205 H -0.2654 0.2441 0.8252 0.054 Uiso 1 1 calc R . .
C206 C -0.3345(14) 0.1759(8) 0.7773(13) 0.032(5) Uani 1 1 d . . .
H206 H -0.2914 0.1592 0.7606 0.038 Uiso 1 1 calc R . .
C301 C -0.3490(13) 0.0725(8) 0.6676(12) 0.026(4) Uani 1 1 d . . .
C302 C -0.3471(13) 0.1034(9) 0.6009(13) 0.034(5) Uani 1 1 d . . .
H302 H -0.3888 0.1302 0.5803 0.041 Uiso 1 1 calc R . .
C303 C -0.2851(14) 0.0943(10) 0.5665(13) 0.036(5) Uani 1 1 d . . .
H303 H -0.2814 0.1169 0.5248 0.044 Uiso 1 1 calc R . .
C304 C -0.2268(16) 0.0517(9) 0.5926(13) 0.039(6) Uani 1 1 d . . .
H304 H -0.1876 0.0437 0.5652 0.047 Uiso 1 1 calc R . .
C305 C -0.2262(12) 0.0211(8) 0.6586(12) 0.024(4) Uani 1 1 d . . .
H305 H -0.1852 -0.0064 0.6780 0.029 Uiso 1 1 calc R . .
C306 C -0.2893(11) 0.0324(7) 0.6959(11) 0.019(4) Uani 1 1 d . . .
C401 C -0.1964(13) -0.0344(9) 0.8339(12) 0.030(5) Uani 1 1 d . . .
C402 C -0.1329(15) 0.0041(8) 0.8516(15) 0.037(5) Uani 1 1 d . . .
H402 H -0.1445 0.0397 0.8310 0.044 Uiso 1 1 calc R . .
C403 C -0.0520(14) -0.0088(9) 0.8993(12) 0.033(5) Uani 1 1 d . . .
H403 H -0.0090 0.0180 0.9112 0.039 Uiso 1 1 calc R . .
C404 C -0.0346(15) -0.0613(9) 0.9295(15) 0.040(6) Uani 1 1 d . . .
H404 H 0.0202 -0.0700 0.9625 0.048 Uiso 1 1 calc R . .
C405 C -0.0992(14) -0.1021(9) 0.9107(13) 0.033(5) Uani 1 1 d . . .
H405 H -0.0859 -0.1377 0.9309 0.039 Uiso 1 1 calc R . .
C406 C -0.1826(11) -0.0908(8) 0.8626(11) 0.020(4) Uani 1 1 d . . .
C1 C -0.3856(12) -0.2061(8) 0.8518(11) 0.021(4) Uani 1 1 d U . .
C2 C -0.3916(11) -0.2039(7) 0.7689(11) 0.017(4) Uani 1 1 d U . .
C3 C -0.4554(10) -0.1648(7) 0.7144(10) 0.015(4) Uani 1 1 d . . .
C4 C -0.5100(12) -0.1302(7) 0.7467(11) 0.020(4) Uani 1 1 d . . .
C5 C -0.5024(11) -0.1319(8) 0.8329(11) 0.019(4) Uani 1 1 d . . .
C6 C -0.4373(11) -0.1691(7) 0.8856(10) 0.016(4) Uani 1 1 d . . .
C7 C -0.4647(12) -0.2042(7) 0.9424(10) 0.021(4) Uani 1 1 d . . .
C8 C -0.4289(12) -0.2596(8) 0.9444(11) 0.026(4) Uani 1 1 d . . .
C9 C -0.3763(11) -0.2605(8) 0.8907(11) 0.019(4) Uani 1 1 d U . .
C10 C -0.3767(11) -0.3090(7) 0.8463(11) 0.018(4) Uani 1 1 d U . .
C11 C -0.3837(12) -0.3071(8) 0.7626(12) 0.024(4) Uani 1 1 d . . .
C12 C -0.3926(12) -0.2551(8) 0.7261(11) 0.024(4) Uani 1 1 d . . .
C13 C -0.4546(12) -0.2499(8) 0.6468(11) 0.020(4) Uani 1 1 d . . .
C14 C -0.4940(13) -0.1962(8) 0.6394(12) 0.026(4) Uani 1 1 d . . .
C15 C -0.5818(13) -0.1893(9) 0.5983(11) 0.028(5) Uani 1 1 d . . .
C16 C -0.6357(12) -0.1562(8) 0.6292(10) 0.021(4) Uani 1 1 d . . .
C17 C -0.6021(12) -0.1297(8) 0.7020(12) 0.023(4) Uani 1 1 d U . .
C18 C -0.6473(12) -0.1287(7) 0.7605(13) 0.025(4) Uani 1 1 d . . .
C19 C -0.5886(12) -0.1333(7) 0.8384(10) 0.016(4) Uani 1 1 d U . .
C20 C -0.6110(14) -0.1609(8) 0.8961(12) 0.030(5) Uani 1 1 d . . .
C21 C -0.5464(13) -0.1997(7) 0.9490(11) 0.023(4) Uani 1 1 d . . .
C22 C -0.5926(13) -0.2473(9) 0.9623(11) 0.027(4) Uani 1 1 d . . .
C23 C -0.5547(13) -0.2998(9) 0.9696(12) 0.029(5) Uani 1 1 d U . .
C24 C -0.4686(14) -0.3051(8) 0.9606(12) 0.031(5) Uani 1 1 d . . .
C25 C -0.4653(13) -0.3552(8) 0.9160(12) 0.029(5) Uani 1 1 d U . .
C26 C -0.4198(13) -0.3573(8) 0.8632(14) 0.032(5) Uani 1 1 d . . .
C27 C -0.4557(13) -0.3848(8) 0.7873(13) 0.028(5) Uani 1 1 d . . .
C28 C -0.4341(12) -0.3541(8) 0.7257(12) 0.025(4) Uani 1 1 d U . .
C29 C -0.4904(13) -0.3489(8) 0.6513(13) 0.029(5) Uani 1 1 d . . .
C30 C -0.5022(12) -0.2968(8) 0.6084(12) 0.027(5) Uani 1 1 d . . .
C31 C -0.5922(13) -0.2898(8) 0.5659(11) 0.028(5) Uani 1 1 d U . .
C32 C -0.6307(12) -0.2374(8) 0.5607(11) 0.025(4) Uani 1 1 d U . .
C33 C -0.7160(13) -0.2321(8) 0.5690(11) 0.025(4) Uani 1 1 d . . .
C34 C -0.7179(12) -0.1812(8) 0.6112(12) 0.027(4) Uani 1 1 d U . .
C35 C -0.7639(12) -0.1802(7) 0.6660(12) 0.024(4) Uani 1 1 d U . .
C36 C -0.7288(12) -0.1517(8) 0.7429(12) 0.026(4) Uani 1 1 d U . .
C37 C -0.7520(12) -0.1834(8) 0.8026(14) 0.030(5) Uani 1 1 d . . .
C38 C -0.6935(14) -0.1871(8) 0.8790(12) 0.030(5) Uani 1 1 d . . .
C39 C -0.6828(14) -0.2406(9) 0.9189(13) 0.034(5) Uani 1 1 d . . .
C40 C -0.7300(13) -0.2848(9) 0.8831(13) 0.030(5) Uani 1 1 d . . .
C41 C -0.6927(14) -0.3404(10) 0.8878(12) 0.037(5) Uani 1 1 d . . .
C42 C -0.6056(13) -0.3466(8) 0.9303(12) 0.028(4) Uani 1 1 d U . .
C43 C -0.5506(15) -0.3821(9) 0.8989(13) 0.037(6) Uani 1 1 d . . .
C44 C -0.5834(14) -0.4088(8) 0.8250(14) 0.034(5) Uani 1 1 d . . .
C45 C -0.5380(13) -0.4115(8) 0.7658(13) 0.031(5) Uani 1 1 d . . .
C46 C -0.5966(13) -0.4062(7) 0.6908(12) 0.027(5) Uani 1 1 d . . .
C47 C -0.5740(15) -0.3757(9) 0.6337(15) 0.038(5) Uani 1 1 d . . .
C48 C -0.6371(14) -0.3389(8) 0.5811(12) 0.029(5) Uani 1 1 d . . .
C49 C -0.7185(16) -0.3340(9) 0.5892(14) 0.043(6) Uani 1 1 d . . .
C50 C -0.7584(13) -0.2800(8) 0.5834(13) 0.031(5) Uani 1 1 d . . .
C51 C -0.8075(12) -0.2771(8) 0.6396(14) 0.034(5) Uani 1 1 d . . .
C52 C -0.8111(12) -0.2282(8) 0.6817(13) 0.029(5) Uani 1 1 d . . .
C53 C -0.8031(13) -0.2311(9) 0.7633(14) 0.035(5) Uani 1 1 d . . .
C54 C -0.7928(13) -0.2816(9) 0.8042(15) 0.036(5) Uani 1 1 d . . .
C55 C -0.7899(16) -0.3309(10) 0.7597(16) 0.046(6) Uani 1 1 d . . .
C56 C -0.7262(13) -0.3683(9) 0.8141(15) 0.035(5) Uani 1 1 d . . .
C57 C -0.6742(15) -0.4011(8) 0.7825(12) 0.031(5) Uani 1 1 d . . .
C58 C -0.6832(14) -0.3999(9) 0.6962(14) 0.035(5) Uani 1 1 d . . .
C59 C -0.7420(13) -0.3657(8) 0.6479(12) 0.027(5) Uani 1 1 d . . .
C60 C -0.7973(13) -0.3318(9) 0.6792(15) 0.038(6) Uani 1 1 d . . .
CA C -0.1152(16) 0.1844(12) 1.0414(14) 0.12(2) Uani 1 1 d D . .
SA S -0.1793(10) 0.1505(9) 0.9643(10) 0.179(8) Uani 1 1 d D . .
SAA S -0.0488(9) 0.2084(5) 1.1257(11) 0.156(7) Uani 1 1 d D . .

loop_
_atom_site_aniso_label
_atom_site_aniso_U_11
_atom_site_aniso_U_22
_atom_site_aniso_U_33
_atom_site_aniso_U_23
_atom_site_aniso_U_13
_atom_site_aniso_U_12
Ir1 0.0177(4) 0.0194(4) 0.0206(4) 0.0017(3) 0.0015(3) -0.0003(3)
Ir2 0.0191(4) 0.0167(4) 0.0174(4) 0.0018(3) 0.0032(3) -0.0001(3)
Ir3 0.0238(4) 0.0190(4) 0.0166(4) -0.0015(3) 0.0032(3) -0.0041(3)
Ir4 0.0223(4) 0.0176(4) 0.0231(4) -0.0003(3) 0.0057(3) -0.0012(3)
P1 0.025(3) 0.018(2) 0.029(3) 0.000(2) 0.003(2) -0.004(2)
P2 0.024(3) 0.017(2) 0.023(3) 0.003(2) 0.005(2) 0.000(2)
C1A 0.021(10) 0.010(9) 0.039(12) -0.005(8) 0.003(9) 0.009(8)
O1A 0.042(10) 0.042(10) 0.043(10) -0.009(8) 0.001(8) 0.006(8)
C1B 0.008(9) 0.019(10) 0.039(12) 0.007(9) 0.009(8) -0.001(7)
O1B 0.039(9) 0.048(10) 0.035(9) 0.005(7) 0.015(8) 0.018(7)
C2A 0.017(7) 0.019(7) 0.019(7) -0.003(6) -0.001(6) 0.009(6)
O2A 0.075(13) 0.053(11) 0.028(9) 0.012(8) 0.003(9) 0.015(10)
C3A 0.046(14) 0.026(11) 0.044(14) 0.000(10) 0.019(12) -0.015(10)
O3A 0.078(14) 0.072(13) 0.049(11) -0.019(10) 0.042(11) -0.012(11)
C3B 0.041(13) 0.030(11) 0.016(10) 0.003(9) 0.009(9) -0.012(10)
O3B 0.041(9) 0.031(8) 0.029(8) 0.000(7) 0.001(7) 0.005(7)
C4A 0.029(12) 0.022(10) 0.035(12) 0.002(9) 0.021(10) 0.000(8)
O4A 0.042(11) 0.054(11) 0.055(11) -0.013(9) 0.022(9) -0.008(8)
C4B 0.053(15) 0.025(11) 0.034(13) -0.011(10) 0.014(11) -0.011(10)
O4B 0.109(17) 0.055(12) 0.038(10) -0.023(10) 0.025(11) -0.029(11)
C101 0.014(10) 0.033(11) 0.022(10) -0.003(9) -0.009(8) 0.006(8)
C102 0.033(13) 0.054(15) 0.030(12) -0.014(11) 0.003(10) -0.009(11)
C103 0.050(16) 0.066(18) 0.034(13) -0.028(13) 0.014(12) -0.016(13)
C104 0.026(12) 0.09(2) 0.015(10) 0.003(12) -0.010(9) 0.017(13)
C105 0.049(16) 0.050(16) 0.036(13) 0.004(12) -0.001(12) 0.027(13)
C106 0.045(14) 0.037(13) 0.027(12) -0.014(10) 0.000(10) -0.003(11)
C201 0.021(10) 0.013(9) 0.037(11) 0.003(9) 0.005(9) 0.006(8)
C202 0.043(15) 0.054(16) 0.040(14) -0.017(12) 0.003(11) -0.008(12)
C203 0.031(13) 0.049(15) 0.061(17) -0.015(13) 0.013(12) 0.011(11)
C204 0.050(16) 0.039(14) 0.036(13) -0.021(11) 0.000(11) -0.010(12)
C205 0.056(16) 0.040(14) 0.040(14) 0.000(11) 0.015(12) -0.011(12)
C206 0.033(12) 0.017(10) 0.046(13) -0.003(9) 0.013(10) -0.005(9)
C301 0.030(11) 0.016(10) 0.024(10) 0.000(8) -0.002(9) -0.013(8)
C302 0.025(11) 0.027(11) 0.035(12) 0.016(10) -0.013(9) 0.003(9)
C303 0.036(13) 0.044(14) 0.024(11) -0.002(10) 0.003(10) -0.015(11)
C304 0.051(15) 0.039(13) 0.034(12) -0.010(11) 0.021(11) -0.025(11)
C305 0.015(9) 0.018(9) 0.037(12) 0.010(9) 0.002(8) 0.008(7)
C306 0.015(9) 0.018(9) 0.021(10) 0.000(8) 0.000(7) -0.010(7)
C401 0.027(11) 0.034(12) 0.022(10) -0.004(9) -0.002(9) -0.013(9)
C402 0.040(14) 0.016(10) 0.058(15) -0.006(10) 0.020(12) -0.006(9)
C403 0.030(12) 0.041(13) 0.021(10) -0.009(10) 0.000(9) -0.011(10)
C404 0.034(13) 0.034(13) 0.052(15) 0.012(11) 0.012(11) 0.001(10)
C405 0.034(12) 0.032(12) 0.035(12) -0.006(10) 0.015(10) -0.009(9)
C406 0.017(9) 0.025(10) 0.015(9) -0.010(8) 0.000(7) -0.005(8)
C1 0.020(4) 0.020(4) 0.021(4) -0.0001(10) 0.0060(15) -0.0003(10)
C2 0.014(7) 0.012(7) 0.022(7) -0.007(6) -0.001(6) -0.006(6)
C3 0.007(8) 0.016(9) 0.018(9) 0.010(7) -0.002(7) -0.004(7)
C4 0.027(11) 0.010(9) 0.017(9) 0.005(7) -0.003(8) -0.004(7)
C5 0.015(9) 0.022(10) 0.019(9) -0.007(8) 0.001(7) -0.012(7)
C6 0.020(10) 0.019(9) 0.008(8) 0.009(7) 0.000(7) 0.006(7)
C7 0.028(11) 0.018(9) 0.012(9) -0.004(7) -0.002(8) -0.004(8)
C8 0.024(11) 0.030(11) 0.015(9) 0.005(8) -0.005(8) -0.008(8)
C9 0.009(7) 0.024(7) 0.020(7) 0.002(6) -0.005(6) 0.001(6)
C10 0.011(7) 0.015(7) 0.023(7) 0.011(6) -0.002(6) 0.007(6)
C11 0.026(11) 0.019(10) 0.028(10) -0.006(8) 0.012(9) 0.002(8)
C12 0.024(11) 0.030(11) 0.022(10) -0.004(9) 0.013(8) -0.007(8)
C13 0.026(10) 0.020(9) 0.020(9) -0.002(8) 0.015(8) 0.003(8)
C14 0.028(11) 0.028(11) 0.022(10) 0.001(9) 0.007(9) -0.010(9)
C15 0.026(11) 0.036(12) 0.014(9) 0.016(9) -0.004(8) 0.001(9)
C16 0.022(10) 0.022(10) 0.014(9) 0.009(8) 0.001(8) 0.003(8)
C17 0.024(8) 0.018(7) 0.027(8) 0.012(6) 0.007(6) 0.006(6)
C18 0.015(10) 0.012(9) 0.046(13) 0.003(9) 0.005(9) 0.004(7)
C19 0.024(7) 0.012(7) 0.012(7) -0.002(6) 0.006(6) 0.005(6)
C20 0.046(13) 0.020(10) 0.030(11) -0.010(9) 0.021(10) 0.005(9)
C21 0.033(11) 0.014(9) 0.014(9) -0.004(7) -0.003(8) -0.015(8)
C22 0.028(11) 0.032(11) 0.021(10) 0.006(9) 0.007(8) -0.002(9)
C23 0.032(8) 0.035(8) 0.020(7) 0.012(7) 0.010(6) -0.006(7)
C24 0.043(13) 0.024(11) 0.021(10) 0.006(9) 0.001(9) 0.013(9)
C25 0.031(8) 0.024(8) 0.028(8) 0.012(7) 0.002(7) 0.003(7)
C26 0.028(11) 0.013(10) 0.049(14) 0.010(9) 0.003(10) -0.003(8)
C27 0.027(11) 0.016(10) 0.037(12) 0.003(9) 0.004(9) 0.003(8)
C28 0.020(7) 0.020(7) 0.033(8) 0.001(6) 0.006(6) 0.009(6)
C29 0.026(11) 0.022(10) 0.041(12) -0.003(9) 0.012(9) 0.006(9)
C30 0.024(11) 0.037(12) 0.027(11) -0.016(9) 0.020(9) -0.010(9)
C31 0.034(8) 0.028(8) 0.017(7) -0.008(7) -0.001(6) -0.002(7)
C32 0.028(8) 0.023(8) 0.016(7) -0.008(6) -0.003(6) -0.005(6)
C33 0.027(11) 0.027(11) 0.013(9) 0.000(8) -0.006(8) 0.003(8)
C34 0.020(8) 0.024(8) 0.030(8) -0.005(7) -0.003(6) -0.007(6)
C35 0.020(7) 0.012(7) 0.034(8) 0.006(6) -0.001(6) 0.000(6)
C36 0.019(7) 0.022(8) 0.033(8) 0.001(7) 0.001(6) 0.008(6)
C37 0.014(10) 0.026(11) 0.051(14) -0.011(10) 0.010(9) 0.001(8)
C38 0.044(13) 0.024(11) 0.027(11) -0.012(9) 0.015(10) -0.013(9)
C39 0.044(13) 0.033(12) 0.030(11) 0.003(10) 0.020(10) -0.009(10)
C40 0.030(12) 0.027(11) 0.039(12) 0.004(10) 0.017(10) -0.003(9)
C41 0.034(13) 0.053(15) 0.024(11) -0.002(10) 0.010(9) -0.019(11)
C42 0.034(8) 0.027(8) 0.022(8) 0.012(7) 0.006(7) -0.002(7)
C43 0.042(13) 0.026(11) 0.030(12) 0.022(10) -0.011(10) -0.005(10)
C44 0.032(12) 0.017(10) 0.045(13) 0.007(9) 0.000(10) -0.007(9)
C45 0.025(11) 0.019(10) 0.044(13) 0.000(9) 0.004(9) 0.011(8)
C46 0.028(11) 0.013(9) 0.029(11) 0.000(8) -0.005(9) -0.004(8)
C47 0.041(14) 0.021(11) 0.050(14) -0.007(10) 0.012(11) -0.004(10)
C48 0.034(12) 0.017(10) 0.026(11) -0.018(8) -0.004(9) -0.008(8)
C49 0.055(16) 0.025(12) 0.036(13) -0.016(10) -0.005(11) -0.014(11)
C50 0.019(11) 0.022(10) 0.039(12) 0.001(9) -0.010(9) -0.004(8)
C51 0.010(10) 0.026(11) 0.055(14) 0.008(10) -0.007(9) -0.002(8)
C52 0.007(9) 0.032(11) 0.039(12) -0.001(10) -0.009(8) 0.000(8)
C53 0.023(11) 0.040(13) 0.047(14) -0.003(11) 0.017(10) 0.001(9)
C54 0.015(10) 0.034(12) 0.062(15) -0.004(11) 0.017(10) -0.012(9)
C55 0.040(14) 0.031(13) 0.063(17) -0.018(12) 0.011(12) -0.018(11)
C56 0.025(12) 0.029(11) 0.056(15) 0.006(11) 0.017(11) -0.016(9)
C57 0.049(14) 0.018(10) 0.026(11) 0.003(8) 0.009(10) -0.016(9)
C58 0.031(12) 0.024(11) 0.043(13) -0.013(10) 0.000(10) -0.013(9)
C59 0.025(11) 0.026(11) 0.022(10) -0.008(8) -0.007(8) -0.008(8)
C60 0.010(10) 0.041(13) 0.056(15) -0.011(11) -0.002(10) -0.018(9)
CA 0.10(3) 0.08(3) 0.24(6) 0.10(3) 0.15(4) 0.06(2)
SA 0.100(11) 0.25(2) 0.194(18) 0.068(16) 0.056(11) 0.011(12)
SAA 0.128(12) 0.078(8) 0.31(2) -0.040(11) 0.134(14) -0.010(7)
